data_1506560
loop_
_publ_author_name
'Ding, Hanfeng'
'Ma, Cheng'
'Yang, Yewei'
'Wang, Yanguang'

_publ_section_title
;
 Unexpected reaction of dimethyl acetylenedicarboxylate with in situ
 generated arylketenes catalyzed by 1-methylimidazole.
;
_journal_issue 11
_journal_name_full 'Organic letters'
_journal_page_first 2125
_journal_page_last 2127
_journal_paper_doi 10.1021/ol050492q
_journal_volume 7
_journal_year 2005
_chemical_formula_moiety 'C13 H13 N O6 '
_chemical_formula_sum 'C13 H13 N O6'
_chemical_formula_weight 279.25
_space_group_IT_number 2
_symmetry_cell_setting triclinic
_symmetry_Int_Tables_number 2
_symmetry_space_group_name_Hall '-P 1'
_symmetry_space_group_name_H-M 'P -1'
_cell_angle_alpha 84.959(6)
_cell_angle_beta 73.671(7)
_cell_angle_gamma 69.347(5)
_cell_formula_units_Z 2
_cell_length_a 8.136(1)
_cell_length_b 8.542(2)
_cell_length_c 10.627(3)
_cell_measurement_reflns_used 4020
_cell_measurement_temperature 293(1)
_cell_measurement_theta_max 27.4
_cell_measurement_theta_min 2.8
_cell_volume 663.2(3)
_computing_cell_refinement PROCESS-AUTO
_computing_data_collection PROCESS-AUTO
_computing_data_reduction CrystalStructure
_computing_publication_material 'CrystalStructure 3.6.0'
_computing_structure_refinement CRYSTALS
_computing_structure_solution SIR97
_diffrn_detector_area_resol_mean 10.00
_diffrn_measured_fraction_theta_full 0.9811
_diffrn_measured_fraction_theta_max 0.9752
_diffrn_measurement_device_type 'Rigaku RAXIS-RAPID'
_diffrn_measurement_method \w
_diffrn_radiation_type 'Mo K\a'
_diffrn_radiation_wavelength 0.7107
_diffrn_reflns_av_R_equivalents 0.045
_diffrn_reflns_limit_h_max 10
_diffrn_reflns_limit_h_min -10
_diffrn_reflns_limit_k_max 11
_diffrn_reflns_limit_k_min -10
_diffrn_reflns_limit_l_max 13
_diffrn_reflns_limit_l_min -13
_diffrn_reflns_number 5037
_diffrn_reflns_theta_full 26.00
_diffrn_reflns_theta_max 27.48
_exptl_absorpt_coefficient_mu 0.112
_exptl_absorpt_correction_type none
_exptl_crystal_colour colorless
_exptl_crystal_density_diffrn 1.398
_exptl_crystal_density_method 'not measured'
_exptl_crystal_description block
_exptl_crystal_F_000 292.00
_exptl_crystal_size_max 0.48
_exptl_crystal_size_mid 0.30
_exptl_crystal_size_min 0.20
_refine_diff_density_max 0.21
_refine_diff_density_min -0.19
_refine_ls_extinction_method none
_refine_ls_goodness_of_fit_ref 1.003
_refine_ls_hydrogen_treatment constr
_refine_ls_number_parameters 181
_refine_ls_number_reflns 1820
_refine_ls_R_factor_gt 0.0540
_refine_ls_shift/su_max 0.0000
_refine_ls_structure_factor_coef Fsqd
_refine_ls_weighting_details 'w = 1/[0.0049Fo^2^ + 1.0000\s(Fo^2^)]/(4Fo^2^)'
_refine_ls_weighting_scheme calc
_refine_ls_wR_factor_ref 0.1630
_reflns_number_gt 1820
_reflns_number_total 2808
_reflns_threshold_expression F^2^>2.0\s(F^2^)
_cod_data_source_file ol050492qsi20050308_022727.cif
_cod_data_source_block '_dhf1223__________________'
_cod_original_cell_volume 663.2(2)
_cod_original_formula_sum 'C13 H13 N O6 '
_cod_database_code 1506560

loop_
_symmetry_equiv_pos_site_id
_symmetry_equiv_pos_as_xyz
1 +X,+Y,+Z
2 -X,-Y,-Z

loop_
_atom_site_label
_atom_site_type_symbol
_atom_site_fract_x
_atom_site_fract_y
_atom_site_fract_z
_atom_site_U_iso_or_equiv
_atom_site_adp_type
_atom_site_occupancy
_atom_site_symmetry_multiplicity
_atom_site_calc_flag
_atom_site_refinement_flags
O1 O 1.2308(3) 0.4270(3) 0.2633(2) 0.0744(6) Uani 1.00 1 d .
O2 O 1.0988(3) 0.5080(3) 0.1083(2) 0.0810(7) Uani 1.00 1 d .
O3 O 0.7372(3) -0.0387(3) 0.8507(2) 0.0760(6) Uani 1.00 1 d .
O4 O 0.5624(2) 0.2212(2) 0.8196(2) 0.0622(5) Uani 1.00 1 d .
O5 O 0.1702(2) 0.2145(3) 0.6310(2) 0.0623(5) Uani 1.00 1 d .
O6 O 0.3059(2) 0.0438(2) 0.7717(2) 0.0626(5) Uani 1.00 1 d .
N1 N 1.1046(3) 0.4465(3) 0.2154(2) 0.0558(6) Uani 1.00 1 d .
C1 C 0.4922(3) 0.1458(3) 0.6025(2) 0.0430(6) Uani 1.00 1 d .
C2 C 0.5022(3) 0.2591(3) 0.5088(2) 0.0441(6) Uani 1.00 1 d .
C3 C 0.6614(3) 0.3040(3) 0.4353(2) 0.0434(6) Uani 1.00 1 d .
C4 C 0.6687(3) 0.3618(3) 0.3073(2) 0.0525(7) Uani 1.00 1 d .
C5 C 0.8133(3) 0.4079(3) 0.2340(2) 0.0529(7) Uani 1.00 1 d .
C6 C 0.9501(3) 0.3972(3) 0.2909(2) 0.0465(6) Uani 1.00 1 d .
C7 C 0.9451(3) 0.3464(3) 0.4181(2) 0.0471(6) Uani 1.00 1 d .
C8 C 0.8001(3) 0.3003(3) 0.4904(2) 0.0477(6) Uani 1.00 1 d .
C9 C 0.6472(3) 0.0243(3) 0.6511(2) 0.0447(6) Uani 1.00 1 d .
C10 C 0.6553(3) 0.0621(3) 0.7848(2) 0.0466(6) Uani 1.00 1 d .
C11 C 0.5567(5) 0.2682(4) 0.9485(3) 0.0779(9) Uani 1.00 1 d .
C12 C 0.3052(3) 0.1401(3) 0.6668(2) 0.0463(6) Uani 1.00 1 d .
C13 C 0.1288(4) 0.0431(4) 0.8504(3) 0.084(1) Uani 1.00 1 d .
H111 H 0.6781 0.2509 0.9529 0.094 Uiso 1.00 1 c R
H2 H 0.3880 0.3208 0.4857 0.053 Uiso 1.00 1 c R
H131 H 0.0671 0.0145 0.7959 0.096 Uiso 1.00 1 c R
H4 H 0.5697 0.3696 0.2691 0.065 Uiso 1.00 1 c R
H5 H 0.8189 0.4472 0.1439 0.065 Uiso 1.00 1 c R
H7 H 1.0426 0.3430 0.4565 0.058 Uiso 1.00 1 c R
H8 H 0.7940 0.2647 0.5813 0.058 Uiso 1.00 1 c R
H91 H 0.6367 -0.0856 0.6539 0.052 Uiso 1.00 1 c R
H92 H 0.7606 0.0229 0.5886 0.052 Uiso 1.00 1 c R
H112 H 0.4836 0.3841 0.9656 0.094 Uiso 1.00 1 c R
H113 H 0.5037 0.2015 1.0133 0.094 Uiso 1.00 1 c R
H132 H 0.1436 -0.0376 0.9189 0.096 Uiso 1.00 1 c R
H133 H 0.0577 0.1523 0.8883 0.096 Uiso 1.00 1 c R

loop_
_atom_site_aniso_label
_atom_site_aniso_U_11
_atom_site_aniso_U_22
_atom_site_aniso_U_33
_atom_site_aniso_U_12
_atom_site_aniso_U_13
_atom_site_aniso_U_23
O1 0.056(1) 0.100(2) 0.079(1) -0.040(1) -0.023(1) 0.014(1)
O2 0.076(1) 0.120(2) 0.058(1) -0.053(1) -0.018(1) 0.032(1)
O3 0.087(1) 0.068(1) 0.067(1) -0.007(1) -0.039(1) 0.008(1)
O4 0.078(1) 0.051(1) 0.056(1) -0.0134(9) -0.0260(9) -0.0035(8)
O5 0.048(1) 0.080(1) 0.062(1) -0.0239(9) -0.0230(8) 0.0224(9)
O6 0.050(1) 0.075(1) 0.058(1) -0.0232(8) -0.0112(8) 0.0252(9)
N1 0.050(1) 0.063(1) 0.054(1) -0.023(1) -0.0096(9) 0.007(1)
C1 0.044(1) 0.043(1) 0.042(1) -0.0151(9) -0.0116(9) 0.0019(9)
C2 0.044(1) 0.045(1) 0.045(1) -0.0166(9) -0.0138(9) 0.0044(9)
C3 0.044(1) 0.039(1) 0.045(1) -0.0119(9) -0.0120(9) 0.0035(9)
C4 0.049(1) 0.063(1) 0.051(1) -0.022(1) -0.021(1) 0.012(1)
C5 0.055(1) 0.064(1) 0.044(1) -0.026(1) -0.018(1) 0.017(1)
C6 0.043(1) 0.046(1) 0.048(1) -0.0148(9) -0.010(1) 0.0043(9)
C7 0.047(1) 0.047(1) 0.051(1) -0.0168(9) -0.019(1) 0.005(1)
C8 0.053(1) 0.050(1) 0.043(1) -0.020(1) -0.015(1) 0.0073(9)
C9 0.043(1) 0.040(1) 0.046(1) -0.0117(9) -0.0089(9) 0.0022(9)
C10 0.042(1) 0.048(1) 0.048(1) -0.0151(9) -0.013(1) 0.010(1)
C11 0.090(2) 0.077(2) 0.066(2) -0.021(2) -0.026(2) -0.016(1)
C12 0.047(1) 0.047(1) 0.045(1) -0.017(1) -0.013(1) 0.0044(9)
C13 0.056(2) 0.097(2) 0.085(2) -0.028(2) -0.004(1) 0.038(2)

loop_
_atom_type_symbol
_atom_type_description
_atom_type_scat_dispersion_real
_atom_type_scat_dispersion_imag
_atom_type_scat_source
C C 0.003 0.002
;
International Tables for Crystallography
(1992, Vol. C, Tables 4.2.6.8 and 6.1.1.4)
;
H H 0.000 0.000
;
International Tables for Crystallography
(1992, Vol. C, Table 6.1.1.4)
;
O O 0.011 0.006
;
International Tables for Crystallography
(1992, Vol. C, Tables 4.2.6.8 and 6.1.1.4)
;
N N 0.006 0.003
;
International Tables for Crystallography
(1992, Vol. C, Tables 4.2.6.8 and 6.1.1.4)
;

loop_
_geom_angle_atom_site_label_1
_geom_angle_atom_site_label_2
_geom_angle_atom_site_label_3
_geom_angle
O1 N1 O2 123.3(2)
O1 N1 C6 119.0(2)
O2 N1 C6 117.7(2)
O3 C10 O4 124.1(2)
O3 C10 C9 124.0(2)
O4 C10 C9 111.8(2)
C11 O4 C10 115.9(2)
O5 C12 O6 123.7(2)
O5 C12 C1 125.5(2)
O6 C12 C1 110.8(2)
C13 O6 C12 115.8(2)
N1 C6 C5 119.3(2)
N1 C6 C7 118.1(2)
C9 C1 C2 127.3(2)
C12 C1 C2 115.8(2)
C1 C2 C3 128.7(2)
C1 C9 C10 116.0(2)
C12 C1 C9 116.9(2)
C2 C3 C8 122.9(2)
C2 C3 C4 118.3(2)
C3 C4 C5 121.0(3)
C8 C3 C4 118.8(2)
C3 C8 C7 120.7(2)
C4 C5 C6 118.2(2)
C5 C6 C7 122.6(2)
C6 C7 C8 118.7(3)
O4 C11 H111 109.5831
O4 C11 H112 109.6284
O4 C11 H113 109.5081
O6 C13 H131 109.5129
O6 C13 H132 109.8434
O6 C13 H133 109.3556
C1 C2 H2 115.6182
C1 C9 H91 107.8029
C1 C9 H92 107.8237
H2 C2 C3 115.6410
C3 C4 H4 119.5230
C3 C8 H8 119.6808
C4 C5 H5 120.8911
H4 C4 C5 119.4611
H5 C5 C6 120.8805
C6 C7 H7 120.6585
H7 C7 C8 120.6539
C7 C8 H8 119.6628
H91 C9 C10 107.8250
H92 C9 C10 107.7821
H92 C9 H91 109.4624
H112 C11 H111 109.3612
H113 C11 H111 109.7225
H113 C11 H112 109.0229
H132 C13 H131 109.2714
H133 C13 H131 109.3364
H133 C13 H132 109.5066

loop_
_geom_bond_atom_site_label_1
_geom_bond_atom_site_label_2
_geom_bond_distance
O1 N1 1.225(3)
O2 N1 1.217(3)
O3 C10 1.195(3)
O4 C10 1.327(3)
O4 C11 1.446(4)
O5 C12 1.206(3)
O6 C12 1.326(3)
O6 C13 1.450(3)
N1 C6 1.465(3)
C1 C2 1.333(3)
C1 C9 1.511(3)
C1 C12 1.498(3)
C2 C3 1.471(3)
C3 C4 1.398(3)
C3 C8 1.400(4)
C4 C5 1.380(4)
C5 C6 1.382(4)
C6 C7 1.377(3)
C7 C8 1.379(4)
C9 C10 1.508(3)
C2 H2 0.9800
C4 H4 0.9800
C5 H5 0.9800
C7 H7 0.9800
C8 H8 0.9800
C9 H91 0.9700
C9 H92 0.9700
C11 H111 0.9600
C11 H112 0.9600
C11 H113 0.9600
C13 H131 0.9600
C13 H132 0.9600
C13 H133 0.9600

loop_
_cod_related_entry_id
_cod_related_entry_database
_cod_related_entry_code
1 ChemSpider 4723562
